data_7027732
loop_
_publ_author_name
'Coto, Alberto'
'de los R\'ios, Isaac'
'Tenorio, Manuel Jim\'enez'
'Puerta, M. Carmen'
'Valerga, Pedro'

_publ_section_title
;
 S--H Bond cleavage versus thiol co-ordination in half-sandwich ruthenium
 complexes&#x200A;&#x2020;
;
_journal_issue 24
_journal_name_full 'Journal of the Chemical Society, Dalton Transactions'
_journal_page_first 4309
_journal_paper_doi 10.1039/a906110j
_journal_year 1999
_chemical_formula_sum 'C49 H62 B P2 Ru S'
_chemical_formula_weight 856.92
_space_group_IT_number 2
_symmetry_cell_setting triclinic
_symmetry_Int_Tables_number 2
_symmetry_space_group_name_Hall '-P 1'
_symmetry_space_group_name_H-M 'P -1'
_audit_creation_date 'Fri Feb  5 11:05:51 1999'
_audit_creation_method 'from TEXRAY.INF file'
_cell_angle_alpha 96.97(2)
_cell_angle_beta 103.869(10)
_cell_angle_gamma 101.16(2)
_cell_formula_units_Z 2
_cell_length_a 13.277(4)
_cell_length_b 13.610(3)
_cell_length_c 13.053(3)
_cell_measurement_reflns_used 25
_cell_measurement_temperature 290.2
_cell_measurement_theta_max 117.6
_cell_measurement_theta_min 105.2
_cell_volume 2211.5(10)
_computing_cell_refinement 'MSC/AFC Diffractometer Control'
_computing_data_collection 'MSC/AFC Diffractometer Control'
_computing_data_reduction teXsan
_computing_publication_material teXsan
_computing_structure_refinement teXsan
_diffrn_ambient_temperature 290.2
_diffrn_measurement_device AFC6S
_diffrn_measurement_method 'omega/2-theta scans'
_diffrn_orient_matrix_UB_11 0.03939
_diffrn_orient_matrix_UB_12 -0.00520
_diffrn_orient_matrix_UB_13 -0.05608
_diffrn_orient_matrix_UB_21 -0.02662
_diffrn_orient_matrix_UB_22 -0.07562
_diffrn_orient_matrix_UB_23 -0.01503
_diffrn_orient_matrix_UB_31 -0.06402
_diffrn_orient_matrix_UB_32 0.00638
_diffrn_orient_matrix_UB_33 -0.05530
_diffrn_radiation_monochromator graphite
_diffrn_radiation_source 'X-ray tube'
_diffrn_radiation_type CuKalpha
_diffrn_radiation_wavelength 1.5418
_diffrn_reflns_av_R_equivalents 23.19
_diffrn_reflns_number 6885
_diffrn_reflns_theta_max 60.09
_diffrn_standards_decay_% 0.57
_diffrn_standards_interval_count 200
_diffrn_standards_number 3
_exptl_absorpt_coefficient_mu 4.288
_exptl_absorpt_correction_T_max 1.000
_exptl_absorpt_correction_T_min 0.867
_exptl_absorpt_correction_type empirical
_exptl_absorpt_process_details psi-scan
_exptl_crystal_colour purple
_exptl_crystal_density_diffrn 1.287
_exptl_crystal_density_meas 0.000
_exptl_crystal_description irregular
_exptl_crystal_F_000 902.00
_exptl_crystal_size_max 0.570
_exptl_crystal_size_mid 0.280
_exptl_crystal_size_min 0.160
_refine_diff_density_max -1.45
_refine_diff_density_min 1.76
_refine_ls_extinction_coef 0.00000
_refine_ls_extinction_method none
_refine_ls_goodness_of_fit_obs 3.361
_refine_ls_hydrogen_treatment noref
_refine_ls_matrix_type full
_refine_ls_number_parameters 487
_refine_ls_number_reflns 4046
_refine_ls_number_restraints 0
_refine_ls_R_factor_obs 0.0584
_refine_ls_shift/esd_max 0.1827
_refine_ls_structure_factor_coef F
_refine_ls_weighting_scheme sigma
_refine_ls_wR_factor_obs 0.0744
_reflns_number_observed 4046
_reflns_number_total 6885
_reflns_observed_criterion 3.00
_cod_data_source_file 906110Jsup1.cif
_cod_data_source_block '[Ru(Cp)(dippe)(SPh)][BPh4]'
_cod_original_cell_volume 2211(2)
_cod_original_sg_symbol_H-M 'P -1       '
_cod_original_formula_sum 'C49 H62 B P2 S Ru '
_cod_database_code 7027732

loop_
_symmetry_equiv_pos_as_xyz
'   +x,   +y,   +z'
'   -x,   -y,   -z'

loop_
_atom_site_aniso_label
_atom_site_aniso_U_11
_atom_site_aniso_U_22
_atom_site_aniso_U_33
_atom_site_aniso_U_12
_atom_site_aniso_U_13
_atom_site_aniso_U_23
Ru(1) 0.0366(4) 0.0442(4) 0.0339(4) -0.0056(3) 0.0072(3) 0.0066(3)
S(1) 0.064(1) 0.052(1) 0.053(1) -0.009(1) -0.001(1) 0.0042(10)
P(1) 0.039(1) 0.051(1) 0.043(1) -0.0086(9) 0.0134(9) 0.0118(9)
P(2) 0.041(1) 0.050(1) 0.042(1) -0.0070(9) 0.0074(9) 0.0152(9)
C(1) 0.055(5) 0.089(7) 0.060(6) 0.028(5) 0.011(4) 0.014(5)
C(2) 0.034(4) 0.076(6) 0.063(6) 0.002(4) -0.001(4) -0.006(5)
C(3) 0.045(5) 0.084(7) 0.051(5) -0.008(4) 0.021(4) 0.017(5)
C(4) 0.046(5) 0.111(8) 0.076(7) 0.019(5) 0.029(5) 0.029(6)
C(5) 0.041(5) 0.122(9) 0.103(8) 0.025(5) 0.023(5) 0.067(7)
C(6) 0.061(5) 0.044(5) 0.044(5) -0.016(4) 0.007(4) 0.007(4)
C(7) 0.125(9) 0.055(6) 0.051(6) -0.001(6) 0.019(5) 0.011(5)
C(8) 0.118(9) 0.063(7) 0.083(8) 0.002(6) 0.025(6) 0.024(6)
C(9) 0.079(7) 0.049(6) 0.101(8) -0.011(5) 0.032(6) 0.000(6)
C(10) 0.065(6) 0.075(7) 0.065(6) -0.024(5) 0.020(5) -0.014(6)
C(11) 0.062(5) 0.051(5) 0.042(5) -0.014(4) 0.012(4) -0.003(4)
C(12) 0.054(5) 0.104(7) 0.087(7) 0.022(5) 0.037(5) 0.035(6)
C(13) 0.042(5) 0.077(6) 0.048(5) -0.016(4) 0.015(4) 0.014(4)
C(14) 0.073(6) 0.067(6) 0.083(7) -0.036(5) 0.016(5) 0.012(5)
C(15) 0.073(6) 0.086(7) 0.085(7) 0.003(5) 0.028(5) 0.050(6)
C(16) 0.064(5) 0.066(6) 0.061(5) -0.012(4) 0.032(4) -0.006(4)
C(17) 0.060(6) 0.073(6) 0.074(6) -0.019(5) 0.021(5) -0.015(5)
C(18) 0.106(8) 0.101(8) 0.084(7) -0.032(6) 0.060(6) -0.023(6)
C(19) 0.063(5) 0.062(5) 0.043(5) -0.014(4) 0.002(4) 0.012(4)
C(20) 0.093(7) 0.096(7) 0.062(6) 0.004(6) -0.001(5) 0.040(5)
C(21) 0.044(5) 0.077(6) 0.061(5) 0.008(4) 0.009(4) 0.021(4)
C(22) 0.105(8) 0.090(7) 0.050(6) 0.003(6) 0.020(5) 0.001(5)
C(23) 0.063(5) 0.063(6) 0.061(5) -0.006(5) 0.012(4) 0.022(4)
C(24) 0.073(6) 0.077(6) 0.083(7) -0.029(5) 0.012(5) 0.034(5)
C(25) 0.108(8) 0.057(6) 0.105(8) 0.002(6) 0.024(6) 0.022(5)
C(30) 0.042(4) 0.052(5) 0.041(4) 0.004(4) 0.018(4) 0.017(4)
C(31) 0.059(5) 0.062(5) 0.052(5) 0.013(4) 0.018(4) 0.013(4)
C(32) 0.103(8) 0.078(7) 0.055(6) 0.019(6) 0.041(6) 0.015(5)
C(33) 0.103(8) 0.079(7) 0.104(8) 0.041(7) 0.070(7) 0.034(7)
C(34) 0.064(6) 0.083(7) 0.101(8) 0.028(6) 0.045(6) 0.037(6)
C(35) 0.049(5) 0.071(6) 0.062(5) 0.007(4) 0.026(4) 0.026(4)
C(41) 0.044(5) 0.048(4) 0.035(4) -0.007(4) 0.010(4) 0.003(3)
C(42) 0.041(5) 0.051(5) 0.043(4) -0.004(4) 0.009(4) 0.010(4)
C(43) 0.046(5) 0.055(5) 0.062(5) -0.001(4) 0.003(4) 0.018(4)
C(44) 0.080(6) 0.057(5) 0.049(5) 0.007(5) 0.018(5) 0.020(4)
C(45) 0.080(7) 0.069(6) 0.060(6) 0.012(5) 0.038(5) 0.025(5)
C(46) 0.062(5) 0.071(6) 0.063(5) 0.017(4) 0.028(4) 0.028(5)
C(50) 0.040(4) 0.068(6) 0.049(5) 0.006(4) 0.014(4) 0.005(4)
C(51) 0.045(5) 0.064(6) 0.059(5) -0.003(4) 0.011(4) 0.002(4)
C(52) 0.045(5) 0.087(7) 0.082(7) -0.008(5) 0.016(5) -0.019(6)
C(53) 0.054(6) 0.13(1) 0.063(7) 0.015(7) 0.002(5) -0.026(7)
C(54) 0.075(7) 0.15(1) 0.041(6) 0.027(7) 0.005(5) 0.011(6)
C(55) 0.064(6) 0.088(6) 0.042(5) 0.009(5) 0.010(4) 0.013(5)
C(61) 0.040(4) 0.060(5) 0.039(4) 0.008(4) 0.012(3) 0.021(4)
C(62) 0.045(5) 0.053(5) 0.047(5) 0.000(4) 0.011(4) 0.018(4)
C(63) 0.055(5) 0.069(6) 0.065(6) -0.004(5) 0.009(5) 0.026(5)
C(64) 0.060(6) 0.089(7) 0.079(7) 0.012(5) 0.035(5) 0.040(6)
C(65) 0.073(6) 0.087(7) 0.076(6) 0.026(6) 0.042(5) 0.026(5)
C(66) 0.063(5) 0.063(5) 0.061(5) 0.014(4) 0.031(5) 0.020(4)
B(1) 0.038(5) 0.059(6) 0.036(5) -0.002(4) 0.006(4) 0.010(4)

loop_
_atom_site_label
_atom_site_fract_x
_atom_site_fract_y
_atom_site_fract_z
_atom_site_U_iso_or_equiv
_atom_site_thermal_displace_type
Ru(1) 0.32509(4) 0.12166(4) 0.14128(4) 0.0408(2) Uij
S(1) 0.1926(2) -0.0032(2) 0.0277(2) 0.0628(6) Uij
P(1) 0.2203(1) 0.1589(1) 0.2549(2) 0.0461(6) Uij
P(2) 0.2430(1) 0.2317(1) 0.0463(2) 0.0467(6) Uij
C(1) 0.4757(7) 0.1548(8) 0.2764(7) 0.067(3) Uij
C(2) 0.4933(6) 0.2152(7) 0.2022(7) 0.063(3) Uij
C(3) 0.4839(6) 0.1518(7) 0.1040(6) 0.062(3) Uij
C(4) 0.4607(6) 0.0531(8) 0.1218(8) 0.074(3) Uij
C(5) 0.4567(7) 0.0532(9) 0.2293(9) 0.083(4) Uij
C(6) 0.2320(6) -0.1197(6) 0.0026(6) 0.055(2) Uij
C(7) 0.2713(9) -0.1712(7) 0.0819(7) 0.081(3) Uij
C(8) 0.2971(9) -0.2631(8) 0.0570(9) 0.090(4) Uij
C(9) 0.2844(8) -0.3037(7) -0.0479(10) 0.080(3) Uij
C(10) 0.2440(7) -0.2528(8) -0.1279(7) 0.076(3) Uij
C(11) 0.2177(6) -0.1624(6) -0.1028(6) 0.057(3) Uij
C(12) 0.1186(7) 0.2200(8) 0.1889(8) 0.076(3) Uij
C(13) 0.1508(6) 0.0502(6) 0.3038(6) 0.059(3) Uij
C(14) 0.0635(7) -0.0262(7) 0.2192(8) 0.083(3) Uij
C(15) 0.2313(7) -0.0005(7) 0.3654(8) 0.079(3) Uij
C(16) 0.2889(7) 0.2488(6) 0.3848(7) 0.066(3) Uij
C(17) 0.3475(7) 0.3490(7) 0.3722(7) 0.076(3) Uij
C(18) 0.2147(9) 0.2623(8) 0.4554(8) 0.103(4) Uij
C(19) 0.2061(7) 0.1964(6) -0.1026(6) 0.062(3) Uij
C(20) 0.1524(8) 0.2703(8) -0.1614(7) 0.088(3) Uij
C(21) 0.1115(6) 0.2216(7) 0.0725(6) 0.062(3) Uij
C(22) 0.2943(9) 0.1712(8) -0.1458(7) 0.086(3) Uij
C(23) 0.3125(7) 0.3670(6) 0.0880(6) 0.065(3) Uij
C(24) 0.4039(7) 0.3952(7) 0.0363(8) 0.084(3) Uij
C(25) 0.2420(9) 0.4415(7) 0.0773(9) 0.093(4) Uij
C(30) 0.8184(5) 0.2423(5) 0.5029(5) 0.044(2) Uij
C(31) 0.7637(6) 0.1721(6) 0.4083(6) 0.057(3) Uij
C(32) 0.8028(9) 0.0944(7) 0.3679(7) 0.075(3) Uij
C(33) 0.9029(9) 0.0813(8) 0.4195(9) 0.083(4) Uij
C(34) 0.9611(7) 0.1518(8) 0.5107(9) 0.075(3) Uij
C(35) 0.9195(6) 0.2284(6) 0.5505(6) 0.059(3) Uij
C(41) 0.7302(6) 0.3953(5) 0.4563(5) 0.045(2) Uij
C(42) 0.6331(6) 0.4243(5) 0.4281(6) 0.047(2) Uij
C(43) 0.6083(6) 0.4802(6) 0.3496(6) 0.057(3) Uij
C(44) 0.6804(7) 0.5146(6) 0.2950(6) 0.062(3) Uij
C(45) 0.7785(7) 0.4891(7) 0.3200(7) 0.065(3) Uij
C(46) 0.8018(6) 0.4319(6) 0.3970(7) 0.062(3) Uij
C(50) 0.8498(6) 0.4016(6) 0.6568(6) 0.053(3) Uij
C(51) 0.9080(6) 0.4988(6) 0.6611(6) 0.060(3) Uij
C(52) 0.9839(7) 0.5565(7) 0.7525(9) 0.078(3) Uij
C(53) 1.0032(8) 0.517(1) 0.8443(9) 0.091(4) Uij
C(54) 0.9469(8) 0.421(1) 0.8459(7) 0.091(4) Uij
C(55) 0.8719(7) 0.3645(7) 0.7543(6) 0.066(3) Uij
C(61) 0.6565(5) 0.2765(6) 0.5867(5) 0.046(2) Uij
C(62) 0.6050(6) 0.1748(6) 0.5583(6) 0.049(2) Uij
C(63) 0.5132(7) 0.1364(7) 0.5885(7) 0.066(3) Uij
C(64) 0.4714(7) 0.1973(8) 0.6489(8) 0.072(3) Uij
C(65) 0.5208(7) 0.2969(8) 0.6790(7) 0.073(3) Uij
C(66) 0.6117(6) 0.3349(6) 0.6479(7) 0.059(3) Uij
B(1) 0.7644(7) 0.3300(7) 0.5500(7) 0.047(3) Uij
H(1) 0.4764 0.1767 0.3483 0.0788 Uij
H(2) 0.5083 0.2882 0.2136 0.0744 Uij
H(3) 0.4936 0.1748 0.0408 0.0744 Uij
H(4) 0.4526 -0.0069 0.0688 0.0848 Uij
H(5) 0.4420 -0.0057 0.2588 0.0952 Uij
H(6) 0.2811 -0.1428 0.1550 0.0977 Uij
H(7) 0.3233 -0.2977 0.1128 0.1060 Uij
H(8) 0.3034 -0.3664 -0.0650 0.0959 Uij
H(9) 0.2344 -0.2804 -0.2005 0.0906 Uij
H(10) 0.1892 -0.1282 -0.1587 0.0679 Uij
H(11) 0.0513 0.1856 0.1945 0.0895 Uij
H(12) 0.1343 0.2890 0.2251 0.0895 Uij
H(13) 0.1175 0.0785 0.3538 0.0702 Uij
H(14) 0.0141 0.0077 0.1811 0.0992 Uij
H(15) 0.0941 -0.0597 0.1701 0.0992 Uij
H(16) 0.0273 -0.0750 0.2520 0.0992 Uij
H(17) 0.1966 -0.0497 0.3991 0.0957 Uij
H(18) 0.2630 -0.0335 0.3171 0.0957 Uij
H(19) 0.2850 0.0488 0.4181 0.0957 Uij
H(20) 0.3415 0.2177 0.4230 0.0776 Uij
H(21) 0.3884 0.3870 0.4401 0.0915 Uij
H(22) 0.3935 0.3393 0.3279 0.0915 Uij
H(23) 0.2978 0.3854 0.3392 0.0915 Uij
H(24) 0.2559 0.2985 0.5243 0.1235 Uij
H(25) 0.1647 0.2969 0.4239 0.1235 Uij
H(26) 0.1792 0.1961 0.4631 0.1235 Uij
H(27) 0.1532 0.1343 -0.1195 0.0733 Uij
H(28) 0.2032 0.3327 -0.1534 0.1061 Uij
H(29) 0.1236 0.2424 -0.2352 0.1061 Uij
H(30) 0.0965 0.2839 -0.1315 0.1061 Uij
H(31) 0.0842 0.2780 0.0524 0.0735 Uij
H(32) 0.0645 0.1603 0.0312 0.0735 Uij
H(33) 0.3253 0.1248 -0.1070 0.1014 Uij
H(34) 0.2669 0.1413 -0.2194 0.1014 Uij
H(35) 0.3471 0.2317 -0.1383 0.1014 Uij
H(36) 0.3455 0.3753 0.1625 0.0763 Uij
H(37) 0.4467 0.3466 0.0441 0.0986 Uij
H(38) 0.3756 0.3957 -0.0375 0.0986 Uij
H(39) 0.4464 0.4608 0.0709 0.0986 Uij
H(40) 0.2827 0.5077 0.1117 0.1103 Uij
H(41) 0.2120 0.4419 0.0036 0.1103 Uij
H(42) 0.1861 0.4220 0.1101 0.1103 Uij
H(43) 0.6955 0.1788 0.3702 0.0686 Uij
H(44) 0.7614 0.0495 0.3040 0.0882 Uij
H(45) 0.9302 0.0271 0.3934 0.0999 Uij
H(46) 1.0307 0.1463 0.5465 0.0899 Uij
H(47) 0.9617 0.2740 0.6137 0.0701 Uij
H(48) 0.5817 0.4043 0.4655 0.0562 Uij
H(49) 0.5401 0.4956 0.3325 0.0691 Uij
H(50) 0.6636 0.5550 0.2417 0.0742 Uij
H(51) 0.8295 0.5112 0.2825 0.0780 Uij
H(52) 0.8697 0.4155 0.4118 0.0735 Uij
H(53) 0.8953 0.5284 0.5985 0.0703 Uij
H(54) 1.0223 0.6218 0.7506 0.0932 Uij
H(55) 1.0552 0.5558 0.9069 0.1063 Uij
H(56) 0.9596 0.3936 0.9103 0.1096 Uij
H(57) 0.8342 0.2981 0.7572 0.0793 Uij
H(58) 0.6327 0.1297 0.5169 0.0586 Uij
H(59) 0.4793 0.0660 0.5665 0.0779 Uij
H(60) 0.4092 0.1707 0.6694 0.0852 Uij
H(61) 0.4931 0.3412 0.7215 0.0870 Uij
H(62) 0.6449 0.4055 0.6705 0.0717 Uij

loop_
_atom_type_symbol
_atom_type_oxidation_number
_atom_type_number_in_cell
_atom_type_scat_dispersion_real
_atom_type_scat_dispersion_imag
_atom_type_scat_source
Ru 0 2 -0.105 3.296 'International Tables'
C 0 98 0.017 0.009 'International Tables'
H 0 124 0.000 0.000 'International Tables'
P 0 4 0.283 0.434 'International Tables'
B 0 2 0.008 0.004 'International Tables'
S 0 2 0.319 0.557 'International Tables'

loop_
_geom_angle_atom_site_label_1
_geom_angle_atom_site_label_2
_geom_angle_atom_site_label_3
_geom_angle
_geom_angle_publ_flag
S(1) Ru(1) P(1) 93.99(8) yes
S(1) Ru(1) P(2) 84.92(7) yes
S(1) Ru(1) C(1) 144.9(3) yes
S(1) Ru(1) C(2) 153.9(2) yes
S(1) Ru(1) C(3) 117.2(2) yes
S(1) Ru(1) C(4) 97.0(3) yes
S(1) Ru(1) C(5) 110.0(3) yes
P(1) Ru(1) P(2) 82.31(7) yes
P(1) Ru(1) C(1) 93.5(2) yes
P(1) Ru(1) C(2) 112.0(2) yes
P(1) Ru(1) C(3) 148.8(2) yes
P(1) Ru(1) C(4) 145.9(2) yes
P(1) Ru(1) C(5) 109.3(3) yes
P(2) Ru(1) C(1) 130.1(3) yes
P(2) Ru(1) C(2) 100.8(2) yes
P(2) Ru(1) C(3) 100.5(2) yes
P(2) Ru(1) C(4) 130.7(3) yes
P(2) Ru(1) C(5) 159.7(2) yes
C(1) Ru(1) C(2) 35.6(3) yes
C(1) Ru(1) C(3) 60.7(3) yes
C(1) Ru(1) C(4) 60.1(3) yes
C(1) Ru(1) C(5) 35.8(3) yes
C(2) Ru(1) C(3) 36.8(3) yes
C(2) Ru(1) C(4) 59.9(3) yes
C(2) Ru(1) C(5) 59.8(3) yes
C(3) Ru(1) C(4) 35.8(3) yes
C(3) Ru(1) C(5) 60.8(3) yes
C(4) Ru(1) C(5) 36.6(3) yes
Ru(1) S(1) C(6) 113.1(3) yes
Ru(1) P(1) C(12) 110.3(3) yes
Ru(1) P(1) C(13) 116.7(3) yes
Ru(1) P(1) C(16) 117.5(3) yes
C(12) P(1) C(13) 106.8(4) yes
C(12) P(1) C(16) 103.6(4) yes
C(13) P(1) C(16) 100.6(4) yes
Ru(1) P(2) C(19) 115.9(3) yes
Ru(1) P(2) C(21) 106.9(3) yes
Ru(1) P(2) C(23) 114.8(3) yes
C(19) P(2) C(21) 101.8(4) yes
C(19) P(2) C(23) 110.0(4) yes
C(21) P(2) C(23) 106.2(4) yes
Ru(1) C(1) C(2) 71.9(5) yes
Ru(1) C(1) C(5) 72.8(5) yes
C(2) C(1) C(5) 108.9(8) yes
Ru(1) C(2) C(1) 72.5(5) yes
Ru(1) C(2) C(3) 71.7(4) yes
C(1) C(2) C(3) 108.9(8) yes
Ru(1) C(3) C(2) 71.5(4) yes
Ru(1) C(3) C(4) 71.5(4) yes
C(2) C(3) C(4) 106.1(7) yes
Ru(1) C(4) C(3) 72.7(5) yes
Ru(1) C(4) C(5) 73.2(5) yes
C(3) C(4) C(5) 109.8(9) yes
Ru(1) C(5) C(1) 71.4(5) yes
Ru(1) C(5) C(4) 70.2(5) yes
C(1) C(5) C(4) 106.3(8) yes
S(1) C(6) C(7) 123.7(6) yes
S(1) C(6) C(11) 117.7(6) yes
C(7) C(6) C(11) 118.6(8) yes
C(6) C(7) C(8) 120.9(8) yes
C(7) C(8) C(9) 119.9(9) yes
C(8) C(9) C(10) 119.4(9) yes
C(9) C(10) C(11) 120.4(8) yes
C(6) C(11) C(10) 120.8(8) yes
P(1) C(12) C(21) 114.1(6) yes
P(1) C(13) C(14) 115.4(6) yes
P(1) C(13) C(15) 109.7(5) yes
C(14) C(13) C(15) 111.4(8) yes
P(1) C(16) C(17) 114.1(6) yes
P(1) C(16) C(18) 113.0(6) yes
C(17) C(16) C(18) 110.6(7) yes
P(2) C(19) C(20) 114.1(6) yes
P(2) C(19) C(22) 113.9(6) yes
C(20) C(19) C(22) 112.4(7) yes
P(2) C(21) C(12) 111.4(5) yes
P(2) C(23) C(24) 112.4(6) yes
P(2) C(23) C(25) 115.6(6) yes
C(24) C(23) C(25) 111.4(7) yes
C(31) C(30) C(35) 113.7(7) yes
C(31) C(30) B(1) 121.4(6) yes
C(35) C(30) B(1) 124.9(7) yes
C(30) C(31) C(32) 123.9(8) yes
C(31) C(32) C(33) 120.6(9) yes
C(32) C(33) C(34) 117.1(8) yes
C(33) C(34) C(35) 121.2(9) yes
C(30) C(35) C(34) 123.4(8) yes
C(42) C(41) C(46) 113.4(7) yes
C(42) C(41) B(1) 125.5(6) yes
C(46) C(41) B(1) 121.1(7) yes
C(41) C(42) C(43) 123.5(7) yes
C(42) C(43) C(44) 121.0(7) yes
C(43) C(44) C(45) 118.2(7) yes
C(44) C(45) C(46) 120.4(7) yes
C(41) C(46) C(45) 123.5(8) yes
C(51) C(50) C(55) 114.4(7) yes
C(51) C(50) B(1) 125.3(7) yes
C(55) C(50) B(1) 120.3(7) yes
C(50) C(51) C(52) 123.9(8) yes
C(51) C(52) C(53) 119.4(9) yes
C(52) C(53) C(54) 119.7(9) yes
C(53) C(54) C(55) 120.1(9) yes
C(50) C(55) C(54) 122.5(9) yes
C(62) C(61) C(66) 114.7(7) yes
C(62) C(61) B(1) 125.0(7) yes
C(66) C(61) B(1) 120.3(7) yes
C(61) C(62) C(63) 121.8(7) yes
C(62) C(63) C(64) 121.3(8) yes
C(63) C(64) C(65) 118.3(8) yes
C(64) C(65) C(66) 120.2(8) yes
C(61) C(66) C(65) 123.7(8) yes
C(30) B(1) C(41) 108.2(6) yes
C(30) B(1) C(50) 109.2(6) yes
C(30) B(1) C(61) 110.4(6) yes
C(41) B(1) C(50) 111.8(6) yes
C(41) B(1) C(61) 109.9(6) yes
C(50) B(1) C(61) 107.4(6) yes

loop_
_geom_bond_atom_site_label_1
_geom_bond_atom_site_label_2
_geom_bond_distance
_geom_bond_publ_flag
Ru(1) S(1) 2.272(2) yes
Ru(1) P(1) 2.339(2) yes
Ru(1) P(2) 2.324(2) yes
Ru(1) C(1) 2.254(8) yes
Ru(1) C(2) 2.246(7) yes
Ru(1) C(3) 2.249(7) yes
Ru(1) C(4) 2.234(9) yes
Ru(1) C(5) 2.273(8) yes
S(1) C(6) 1.781(8) yes
P(1) C(12) 1.819(9) yes
P(1) C(13) 1.852(7) yes
P(1) C(16) 1.878(8) yes
P(2) C(19) 1.865(8) yes
P(2) C(21) 1.840(8) yes
P(2) C(23) 1.843(8) yes
C(1) C(2) 1.38(1) yes
C(1) C(5) 1.39(1) yes
C(2) C(3) 1.42(1) yes
C(3) C(4) 1.38(1) yes
C(4) C(5) 1.42(1) yes
C(6) C(7) 1.38(1) yes
C(6) C(11) 1.38(1) yes
C(7) C(8) 1.38(1) yes
C(8) C(9) 1.37(1) yes
C(9) C(10) 1.38(1) yes
C(10) C(11) 1.37(1) yes
C(12) C(21) 1.50(1) yes
C(13) C(14) 1.51(1) yes
C(13) C(15) 1.51(1) yes
C(16) C(17) 1.48(1) yes
C(16) C(18) 1.52(1) yes
C(19) C(20) 1.52(1) yes
C(19) C(22) 1.49(1) yes
C(23) C(24) 1.53(1) yes
C(23) C(25) 1.51(1) yes
C(30) C(31) 1.41(1) yes
C(30) C(35) 1.40(1) yes
C(30) B(1) 1.64(1) yes
C(31) C(32) 1.37(1) yes
C(32) C(33) 1.39(1) yes
C(33) C(34) 1.39(1) yes
C(34) C(35) 1.38(1) yes
C(41) C(42) 1.401(10) yes
C(41) C(46) 1.42(1) yes
C(41) B(1) 1.63(1) yes
C(42) C(43) 1.36(1) yes
C(43) C(44) 1.37(1) yes
C(44) C(45) 1.39(1) yes
C(45) C(46) 1.36(1) yes
C(50) C(51) 1.38(1) yes
C(50) C(55) 1.41(1) yes
C(50) B(1) 1.63(1) yes
C(51) C(52) 1.39(1) yes
C(52) C(53) 1.36(1) yes
C(53) C(54) 1.38(2) yes
C(54) C(55) 1.38(1) yes
C(61) C(62) 1.382(10) yes
C(61) C(66) 1.37(1) yes
C(61) B(1) 1.68(1) yes
C(62) C(63) 1.40(1) yes
C(63) C(64) 1.36(1) yes
C(64) C(65) 1.35(1) yes
C(65) C(66) 1.39(1) yes
